data_4512469
loop_
_publ_author_name
'Yang, Fei-Lin'
'Yuan, Ai-Hua'
'Zhou, Hu'
'Zhou, Hong-Bo'
'Yang, Dan'
'Song, You'
'Li, Yi-Zhi'

_publ_section_title
;
 Syntheses, Structures, and Magnetic Properties of Three
 Manganese(II)-Octacyanotungstate(V) Bimetallic Compounds with Linear
 Ligands
;
_journal_issue 1
_journal_name_full 'Crystal Growth &amp; Design'
_journal_page_first 176
_journal_paper_doi 10.1021/cg501128n
_journal_volume 15
_journal_year 2015
_chemical_formula_moiety 'C50 H42 Mn3 N30 O6 W2, 5(C10 H8 N4), 2(H2 O)'
_chemical_formula_sum 'C100 H86 Mn3 N50 O8 W2'
_chemical_formula_weight 2648.71
_chemical_name_systematic
; 
 ? 
;
_space_group_IT_number 14
_symmetry_cell_setting monoclinic
_symmetry_space_group_name_Hall '-P 2ybc'
_symmetry_space_group_name_H-M 'P 1 21/c 1'
_atom_sites_solution_hydrogens geom
_atom_sites_solution_primary direct
_atom_sites_solution_secondary difmap
_audit_creation_method SHELXL-97
_cell_angle_alpha 90.00
_cell_angle_beta 102.085(2)
_cell_angle_gamma 90.00
_cell_formula_units_Z 2
_cell_length_a 13.6349(12)
_cell_length_b 34.8022(13)
_cell_length_c 12.2471(11)
_cell_measurement_temperature 291(2)
_cell_volume 5682.8(7)
_computing_cell_refinement SMART
_computing_data_collection 'SMART (Bruker, 2000)'
_computing_data_reduction 'SAINT (Bruker, 2000)'
_computing_molecular_graphics SHELXTL
_computing_publication_material SHELXTL
_computing_structure_refinement SHELXTL
_computing_structure_solution 'SHELXTL (Bruker, 2000)'
_diffrn_ambient_temperature 291(2)
_diffrn_measured_fraction_theta_full 1.000
_diffrn_measured_fraction_theta_max 1.000
_diffrn_measurement_device_type 'Bruker Smart Apex CCD'
_diffrn_measurement_method 'phi and omega scans'
_diffrn_radiation_monochromator graphite
_diffrn_radiation_source 'fine-focus sealed tube'
_diffrn_radiation_type MoK\a
_diffrn_radiation_wavelength 0.71073
_diffrn_reflns_av_R_equivalents 0.0044
_diffrn_reflns_av_sigmaI/netI 0.0623
_diffrn_reflns_limit_h_max 17
_diffrn_reflns_limit_h_min -17
_diffrn_reflns_limit_k_max 44
_diffrn_reflns_limit_k_min 0
_diffrn_reflns_limit_l_max 15
_diffrn_reflns_limit_l_min 0
_diffrn_reflns_number 54924
_diffrn_reflns_theta_full 27.36
_diffrn_reflns_theta_max 27.36
_diffrn_reflns_theta_min 1.17
_exptl_absorpt_coefficient_mu 2.418
_exptl_absorpt_correction_T_max 0.6434
_exptl_absorpt_correction_T_min 0.5721
_exptl_absorpt_correction_type multi-scan
_exptl_absorpt_process_details 'SADABS; Bruker, 2000'
_exptl_crystal_colour red
_exptl_crystal_density_diffrn 1.548
_exptl_crystal_density_method 'not measured'
_exptl_crystal_description rod
_exptl_crystal_F_000 2646
_exptl_crystal_size_max 0.26
_exptl_crystal_size_mid 0.22
_exptl_crystal_size_min 0.20
_refine_diff_density_max 0.967
_refine_diff_density_min -0.807
_refine_diff_density_rms 0.185
_refine_ls_extinction_method none
_refine_ls_goodness_of_fit_ref 1.088
_refine_ls_hydrogen_treatment constr
_refine_ls_matrix_type full
_refine_ls_number_parameters 737
_refine_ls_number_reflns 12871
_refine_ls_number_restraints 0
_refine_ls_restrained_S_all 1.088
_refine_ls_R_factor_all 0.0588
_refine_ls_R_factor_gt 0.0565
_refine_ls_shift/su_max 0.000
_refine_ls_shift/su_mean 0.000
_refine_ls_structure_factor_coef Fsqd
_refine_ls_weighting_details 'calc w=1/[\s^2^(Fo^2^)+(0.0700P)^2^+1.8800P] where P=(Fo^2^+2Fc^2^)/3'
_refine_ls_weighting_scheme calc
_refine_ls_wR_factor_gt 0.1458
_refine_ls_wR_factor_ref 0.1468
_reflns_number_gt 10750
_reflns_number_total 12871
_reflns_threshold_expression >2sigma(I)
_cod_data_source_file cg501128n_si_001.cif
_cod_data_source_block 3
_cod_depositor_comments
;
The following automatic conversions were performed:

'_symmetry_cell_setting' value 'Monoclinic' changed to 'monoclinic'
according to
/home/saulius/struct/COD-crude-data--automatic-downloads/rss-feeds/ACS/lib/dictionaries/cif_core.dic
dictionary named 'cif_core.dic' version 2.4.2 from 2011-04-26.

Automatic conversion script
Id: cif_fix_values 2935 2014-11-11 08:27:57Z andrius 

 Adding full bibliography for 4512467--4512469.cif.
;
_cod_original_sg_symbol_H-M P21/c
_cod_database_code 4512469

loop_
_symmetry_equiv_pos_as_xyz
'x, y, z'
'-x, y+1/2, -z+1/2'
'-x, -y, -z'
'x, -y-1/2, z-1/2'

loop_
_atom_site_label
_atom_site_type_symbol
_atom_site_fract_x
_atom_site_fract_y
_atom_site_fract_z
_atom_site_U_iso_or_equiv
_atom_site_adp_type
_atom_site_occupancy
_atom_site_symmetry_multiplicity
_atom_site_calc_flag
_atom_site_refinement_flags
C1 C 0.4967(4) 0.36963(15) 0.0551(4) 0.0358(10) Uani 1 1 d .
C2 C 0.4893(3) 0.41914(13) 0.3576(4) 0.0286(8) Uani 1 1 d .
C3 C 0.4929(4) 0.31677(13) 0.1945(4) 0.0355(10) Uani 1 1 d .
C4 C 0.3368(4) 0.35959(13) 0.2011(4) 0.0341(10) Uani 1 1 d .
C5 C 0.4840(4) 0.34786(12) 0.3770(4) 0.0297(9) Uani 1 1 d .
C6 C 0.6439(4) 0.36197(13) 0.2793(4) 0.0387(11) Uani 1 1 d .
C7 C 0.5831(4) 0.42465(13) 0.1878(4) 0.0335(9) Uani 1 1 d .
C8 C 0.3932(4) 0.42348(13) 0.1401(4) 0.0326(9) Uani 1 1 d .
C9 C 0.5230(4) 0.47282(17) 0.7679(4) 0.0420(12) Uani 1 1 d .
C10 C 0.5346(5) 0.4619(2) 0.8849(6) 0.0633(17) Uani 1 1 d .
H10A H 0.5618 0.4364 0.8956 0.095 Uiso 1 1 calc R
H10B H 0.4703 0.4626 0.9053 0.095 Uiso 1 1 calc R
H10C H 0.5792 0.4796 0.9308 0.095 Uiso 1 1 calc R
C11 C 0.2532(4) 0.31314(17) -0.2796(5) 0.0406(11) Uani 1 1 d .
H11 H 0.2818 0.2980 -0.3272 0.049 Uiso 1 1 calc R
C12 C 0.1500(4) 0.31010(14) -0.2846(4) 0.0374(10) Uani 1 1 d .
H12 H 0.1103 0.2939 -0.3361 0.045 Uiso 1 1 calc R
C13 C 0.1084(4) 0.33179(14) -0.2109(4) 0.0373(10) Uani 1 1 d .
C14 C 0.1673(4) 0.35702(14) -0.1386(4) 0.0382(10) Uani 1 1 d .
H14 H 0.1400 0.3722 -0.0899 0.046 Uiso 1 1 calc R
C15 C 0.2690(4) 0.35911(14) -0.1407(4) 0.0370(10) Uani 1 1 d .
H15 H 0.3091 0.3764 -0.0932 0.044 Uiso 1 1 calc R
C16 C -0.2946(4) 0.30953(15) -0.2296(4) 0.0383(10) Uani 1 1 d .
H16 H -0.3338 0.2941 -0.2838 0.046 Uiso 1 1 calc R
C17 C -0.1934(4) 0.31169(15) -0.2269(4) 0.0377(10) Uani 1 1 d .
H17 H -0.1650 0.2980 -0.2777 0.045 Uiso 1 1 calc R
C18 C -0.1352(4) 0.33458(14) -0.1475(4) 0.0359(10) Uani 1 1 d .
C19 C -0.1783(4) 0.35361(14) -0.0715(4) 0.0354(10) Uani 1 1 d .
H19 H -0.1395 0.3685 -0.0155 0.042 Uiso 1 1 calc R
C20 C -0.2804(4) 0.35025(14) -0.0798(5) 0.0399(11) Uani 1 1 d .
H20 H -0.3098 0.3636 -0.0291 0.048 Uiso 1 1 calc R
C21 C 0.7137(4) 0.48165(14) 0.4434(5) 0.0391(11) Uani 1 1 d .
H21 H 0.6720 0.4679 0.3871 0.047 Uiso 1 1 calc R
C22 C 0.8159(4) 0.48246(14) 0.4436(4) 0.0359(10) Uani 1 1 d .
H22 H 0.8417 0.4700 0.3887 0.043 Uiso 1 1 calc R
C23 C 0.8775(4) 0.50254(15) 0.5287(4) 0.0377(11) Uani 1 1 d .
C24 C 0.8363(4) 0.52028(15) 0.6110(5) 0.0395(11) Uani 1 1 d .
H24 H 0.8771 0.5331 0.6701 0.047 Uiso 1 1 calc R
C25 C 0.7332(4) 0.51833(14) 0.6029(4) 0.0365(10) Uani 1 1 d .
H25 H 0.7055 0.5304 0.6570 0.044 Uiso 1 1 calc R
C26 C 0.7435(4) 0.42228(14) 0.7297(5) 0.0388(11) Uani 1 1 d .
H26 H 0.7213 0.4355 0.7859 0.047 Uiso 1 1 calc R
C27 C 0.8432(4) 0.42541(13) 0.7219(4) 0.0359(10) Uani 1 1 d .
H27 H 0.8876 0.4402 0.7731 0.043 Uiso 1 1 calc R
C28 C 0.8758(4) 0.40634(15) 0.6372(5) 0.0399(11) Uani 1 1 d .
C29 C 0.8091(5) 0.38459(15) 0.5625(5) 0.0424(12) Uani 1 1 d .
H29 H 0.8291 0.3716 0.5045 0.051 Uiso 1 1 calc R
C30 C 0.7120(4) 0.38268(14) 0.5764(5) 0.0393(11) Uani 1 1 d .
H30 H 0.6667 0.3680 0.5259 0.047 Uiso 1 1 calc R
C31 C 1.2776(4) 0.41893(14) 0.6382(4) 0.0365(10) Uani 1 1 d .
H31 H 1.3218 0.4330 0.6916 0.044 Uiso 1 1 calc R
C32 C 1.1763(4) 0.42045(14) 0.6390(4) 0.0362(10) Uani 1 1 d .
H32 H 1.1527 0.4351 0.6916 0.043 Uiso 1 1 calc R
C33 C 1.1115(4) 0.39946(14) 0.5589(4) 0.0346(9) Uani 1 1 d .
C34 C 1.1481(4) 0.37881(13) 0.4786(4) 0.0358(11) Uani 1 1 d .
H34 H 1.1053 0.3656 0.4219 0.043 Uiso 1 1 calc R
C35 C 1.2490(4) 0.37878(13) 0.4866(5) 0.0380(11) Uani 1 1 d .
H35 H 1.2740 0.3643 0.4346 0.046 Uiso 1 1 calc R
C36 C 0.3017(4) 0.77170(14) 0.0416(5) 0.0385(11) Uani 1 1 d .
H36 H 0.3463 0.7873 0.0899 0.046 Uiso 1 1 calc R
C37 C 0.1990(4) 0.77390(15) 0.0445(5) 0.0387(11) Uani 1 1 d .
H37 H 0.1759 0.7903 0.0935 0.046 Uiso 1 1 calc R
C38 C 0.1338(4) 0.75039(15) -0.0296(5) 0.0383(11) Uani 1 1 d .
C39 C 0.1721(4) 0.72690(15) -0.1037(5) 0.0400(11) Uani 1 1 d .
H39 H 0.1301 0.7118 -0.1563 0.048 Uiso 1 1 calc R
C40 C 0.2745(4) 0.72703(14) -0.0957(5) 0.0388(11) Uani 1 1 d .
H40 H 0.3003 0.7107 -0.1428 0.047 Uiso 1 1 calc R
C41 C -0.2625(4) 0.72870(15) -0.0042(5) 0.0398(11) Uani 1 1 d .
H41 H -0.3047 0.7114 -0.0494 0.048 Uiso 1 1 calc R
C42 C -0.1626(4) 0.73091(15) -0.0154(4) 0.0369(11) Uani 1 1 d .
H42 H -0.1398 0.7160 -0.0681 0.044 Uiso 1 1 calc R
C43 C -0.0990(4) 0.75545(15) 0.0529(5) 0.0399(11) Uani 1 1 d .
C44 C -0.1355(4) 0.77772(15) 0.1291(4) 0.0383(11) Uani 1 1 d .
H44 H -0.0941 0.7947 0.1764 0.046 Uiso 1 1 calc R
C45 C -0.2388(4) 0.77375(15) 0.1326(4) 0.0405(11) Uani 1 1 d .
H45 H -0.2645 0.7886 0.1832 0.049 Uiso 1 1 calc R
C46 C 0.1078(5) 0.5749(2) 0.8293(6) 0.0632(19) Uani 1 1 d .
H46 H 0.1678 0.5748 0.8045 0.076 Uiso 1 1 calc R
C47 C 0.0894(6) 0.5437(3) 0.8838(7) 0.075(2) Uani 1 1 d .
H47 H 0.1334 0.5230 0.8973 0.089 Uiso 1 1 calc R
C48 C 0.0001(5) 0.5443(2) 0.9189(6) 0.0619(17) Uani 1 1 d .
C49 C -0.0653(6) 0.57559(18) 0.8905(5) 0.0558(15) Uani 1 1 d .
H49 H -0.1286 0.5745 0.9075 0.067 Uiso 1 1 calc R
C50 C -0.0399(4) 0.6067(2) 0.8404(5) 0.0521(15) Uani 1 1 d .
H50 H -0.0820 0.6280 0.8293 0.063 Uiso 1 1 calc R
Mn1 Mn 0.48546(5) 0.330451(19) -0.19242(6) 0.02887(15) Uani 1 1 d .
Mn2 Mn 0.5000 0.5000 0.5000 0.0291(2) Uani 1 2 d S
N1 N 0.5016(3) 0.36476(12) -0.0369(3) 0.0335(8) Uani 1 1 d .
N2 N 0.4923(3) 0.44208(12) 0.4265(3) 0.0363(9) Uani 1 1 d .
N3 N 0.4947(3) 0.28443(13) 0.1764(4) 0.0397(9) Uani 1 1 d .
N4 N 0.2547(3) 0.34899(13) 0.1871(4) 0.0370(9) Uani 1 1 d .
N5 N 0.4799(3) 0.33087(14) 0.4598(4) 0.0436(10) Uani 1 1 d .
N6 N 0.7273(3) 0.35281(13) 0.3047(4) 0.0384(9) Uani 1 1 d .
N7 N 0.6310(3) 0.44984(11) 0.1679(3) 0.0359(8) Uani 1 1 d .
N8 N 0.3437(3) 0.44748(10) 0.0951(3) 0.0295(7) Uani 1 1 d .
N9 N 0.5152(3) 0.47926(11) 0.6773(3) 0.0338(8) Uani 1 1 d .
N10 N 0.3123(3) 0.33700(13) -0.2091(4) 0.0391(9) Uani 1 1 d .
N11 N 0.0030(3) 0.32690(13) -0.2195(3) 0.0382(9) Uani 1 1 d .
N12 N -0.0290(3) 0.33886(13) -0.1383(4) 0.0416(10) Uani 1 1 d .
N13 N -0.3399(3) 0.32844(12) -0.1584(4) 0.0359(9) Uani 1 1 d .
N14 N 0.6719(3) 0.49946(13) 0.5190(4) 0.0380(9) Uani 1 1 d .
N15 N 0.9836(3) 0.50654(14) 0.5407(4) 0.0404(10) Uani 1 1 d .
N16 N 0.6785(3) 0.40063(13) 0.6582(4) 0.0397(9) Uani 1 1 d .
N17 N 0.9821(3) 0.41055(12) 0.6365(4) 0.0393(9) Uani 1 1 d .
N18 N 1.0071(3) 0.39696(13) 0.5552(4) 0.0405(10) Uani 1 1 d .
N19 N 1.3154(3) 0.39807(12) 0.5639(4) 0.0381(9) Uani 1 1 d .
N20 N 0.3383(3) 0.74848(13) -0.0265(4) 0.0380(9) Uani 1 1 d .
N21 N 0.0308(4) 0.74865(13) -0.0338(4) 0.0438(10) Uani 1 1 d .
N22 N 0.0065(3) 0.75889(13) 0.0556(4) 0.0395(10) Uani 1 1 d .
N23 N -0.3001(3) 0.74977(14) 0.0668(4) 0.0423(10) Uani 1 1 d .
N24 N 0.0496(5) 0.60717(19) 0.8047(5) 0.0622(14) Uani 1 1 d .
N25 N -0.0368(4) 0.51056(16) 0.9752(5) 0.0544(12) Uani 1 1 d .
O1W O 0.4963(3) 0.38012(9) -0.2970(4) 0.0388(8) Uani 1 1 d .
H1X H 0.5109 0.3718 -0.3666 0.047 Uiso 1 1 d R
H1Y H 0.5488 0.3968 -0.2595 0.047 Uiso 1 1 d R
O2W O 0.4669(3) 0.29558(10) -0.3396(3) 0.0351(7) Uani 1 1 d .
H2X H 0.4619 0.2691 -0.3195 0.042 Uiso 1 1 d R
H2Y H 0.5234 0.2989 -0.3740 0.042 Uiso 1 1 d R
O3W O 0.4789(2) 0.27805(9) -0.1011(3) 0.0303(6) Uani 1 1 d .
H3X H 0.4859 0.2837 -0.0232 0.036 Uiso 1 1 d R
H3Y H 0.5324 0.2614 -0.1112 0.036 Uiso 1 1 d R
O4W O 0.7208(3) 0.52485(13) 0.1420(4) 0.0585(11) Uani 1 1 d .
H4X H 0.7385 0.5323 0.0829 0.070 Uiso 1 1 d R
H4Y H 0.6902 0.5035 0.1301 0.070 Uiso 1 1 d R
W1 W 0.489439(14) 0.378271(5) 0.226243(16) 0.03092(8) Uani 1 1 d .

loop_
_atom_site_aniso_label
_atom_site_aniso_U_11
_atom_site_aniso_U_22
_atom_site_aniso_U_33
_atom_site_aniso_U_23
_atom_site_aniso_U_13
_atom_site_aniso_U_12
C1 0.035(2) 0.037(2) 0.032(3) -0.011(2) -0.0012(19) -0.010(2)
C2 0.027(2) 0.031(2) 0.027(2) 0.0019(17) 0.0061(17) -0.0039(16)
C3 0.038(2) 0.027(2) 0.039(2) 0.0039(19) 0.0017(19) -0.0161(18)
C4 0.039(2) 0.033(2) 0.032(2) 0.0050(17) 0.011(2) -0.0063(18)
C5 0.041(2) 0.030(2) 0.0206(19) -0.0016(15) 0.0107(18) -0.0027(17)
C6 0.044(3) 0.028(2) 0.039(3) 0.0035(18) -0.006(2) -0.0047(19)
C7 0.037(2) 0.030(2) 0.033(2) 0.0014(17) 0.0051(19) -0.0076(18)
C8 0.038(2) 0.031(2) 0.029(2) 0.0002(17) 0.0069(18) -0.0116(18)
C9 0.044(3) 0.046(3) 0.034(3) -0.004(2) 0.003(2) -0.010(2)
C10 0.057(4) 0.070(4) 0.063(4) 0.007(3) 0.014(3) 0.006(3)
C11 0.028(2) 0.054(3) 0.039(3) 0.013(2) 0.006(2) -0.006(2)
C12 0.038(3) 0.036(2) 0.040(3) 0.0114(19) 0.012(2) -0.0051(19)
C13 0.042(3) 0.039(2) 0.031(2) 0.0119(18) 0.007(2) -0.0009(19)
C14 0.036(2) 0.040(2) 0.041(3) 0.002(2) 0.013(2) 0.0050(19)
C15 0.041(3) 0.035(2) 0.037(3) 0.0037(18) 0.013(2) -0.0069(19)
C16 0.035(2) 0.043(3) 0.038(3) 0.004(2) 0.008(2) 0.002(2)
C17 0.031(2) 0.043(3) 0.037(3) 0.008(2) 0.002(2) 0.0092(19)
C18 0.036(2) 0.040(2) 0.032(2) 0.0032(19) 0.0079(19) -0.0048(19)
C19 0.039(2) 0.035(2) 0.031(2) 0.0080(18) 0.0038(19) 0.0017(19)
C20 0.034(2) 0.038(2) 0.045(3) -0.009(2) 0.002(2) -0.0075(19)
C21 0.035(2) 0.035(2) 0.046(3) -0.013(2) 0.007(2) -0.0093(19)
C22 0.038(2) 0.034(2) 0.038(2) 0.0030(19) 0.011(2) -0.0130(19)
C23 0.035(3) 0.039(3) 0.037(3) -0.010(2) 0.006(2) -0.0114(19)
C24 0.033(2) 0.042(3) 0.042(3) -0.010(2) 0.003(2) -0.007(2)
C25 0.037(2) 0.039(2) 0.030(2) -0.0045(19) 0.0002(19) -0.0012(19)
C26 0.042(3) 0.033(2) 0.041(3) 0.004(2) 0.009(2) -0.0016(19)
C27 0.038(2) 0.033(2) 0.036(2) 0.0037(18) 0.009(2) 0.0055(18)
C28 0.040(3) 0.039(2) 0.042(3) 0.010(2) 0.011(2) -0.007(2)
C29 0.050(3) 0.040(2) 0.038(3) 0.006(2) 0.012(2) -0.009(2)
C30 0.040(3) 0.040(2) 0.033(3) 0.004(2) -0.003(2) -0.009(2)
C31 0.041(3) 0.038(2) 0.028(2) 0.0071(18) 0.0007(19) 0.000(2)
C32 0.039(2) 0.039(2) 0.030(2) 0.0107(19) 0.0061(19) -0.0043(19)
C33 0.039(2) 0.038(2) 0.027(2) 0.0028(18) 0.0085(19) -0.0089(19)
C34 0.039(3) 0.039(3) 0.029(2) 0.0048(17) 0.006(2) 0.0010(17)
C35 0.037(3) 0.033(2) 0.043(3) 0.0068(18) 0.005(2) -0.0032(17)
C36 0.040(3) 0.029(2) 0.045(3) 0.009(2) 0.005(2) -0.0016(19)
C37 0.038(3) 0.035(2) 0.039(3) 0.015(2) -0.001(2) 0.0038(19)
C38 0.038(3) 0.036(2) 0.037(3) 0.0054(19) -0.002(2) 0.000(2)
C39 0.038(3) 0.041(3) 0.036(3) 0.012(2) -0.003(2) 0.003(2)
C40 0.036(2) 0.034(2) 0.044(3) 0.007(2) 0.005(2) -0.0035(19)
C41 0.029(2) 0.043(3) 0.043(3) 0.013(2) -0.001(2) 0.0005(19)
C42 0.031(2) 0.040(3) 0.035(3) 0.019(2) -0.0023(19) 0.0062(19)
C43 0.038(3) 0.039(3) 0.036(3) 0.011(2) -0.008(2) 0.000(2)
C44 0.037(3) 0.042(3) 0.034(2) 0.009(2) 0.003(2) 0.006(2)
C45 0.045(3) 0.039(3) 0.034(3) 0.008(2) -0.001(2) 0.006(2)
C46 0.049(3) 0.087(5) 0.048(4) -0.032(3) -0.005(3) 0.013(3)
C47 0.067(5) 0.092(6) 0.065(5) -0.005(4) 0.013(4) 0.008(4)
C48 0.048(3) 0.068(4) 0.061(4) 0.002(3) -0.009(3) -0.003(3)
C49 0.071(4) 0.054(3) 0.041(3) -0.012(3) 0.007(3) -0.006(3)
C50 0.036(3) 0.079(4) 0.041(3) -0.019(3) 0.007(2) -0.013(3)
Mn1 0.0301(3) 0.0295(3) 0.0278(3) -0.0097(2) 0.0078(3) 0.0046(2)
Mn2 0.0280(5) 0.0287(5) 0.0312(5) -0.0061(3) 0.0071(4) -0.0008(3)
N1 0.035(2) 0.0338(19) 0.025(2) -0.0037(15) -0.0068(16) -0.0040(16)
N2 0.044(2) 0.034(2) 0.032(2) -0.0062(16) 0.0081(17) -0.0168(17)
N3 0.039(2) 0.043(2) 0.037(2) -0.0092(18) 0.0079(18) -0.0158(18)
N4 0.030(2) 0.045(2) 0.035(2) 0.0045(17) 0.0026(16) -0.0143(17)
N5 0.040(2) 0.048(2) 0.040(2) 0.0116(19) 0.0020(19) 0.0088(19)
N6 0.039(2) 0.041(2) 0.036(2) 0.0029(17) 0.0112(18) -0.0007(18)
N7 0.042(2) 0.035(2) 0.031(2) -0.0042(16) 0.0087(17) -0.0107(17)
N8 0.0375(19) 0.0202(15) 0.0311(19) -0.0014(14) 0.0078(16) -0.0017(14)
N9 0.039(2) 0.0304(19) 0.033(2) -0.0113(15) 0.0089(17) -0.0057(15)
N10 0.030(2) 0.049(2) 0.037(2) 0.0068(18) 0.0045(17) 0.0058(17)
N11 0.043(2) 0.038(2) 0.035(2) 0.0052(16) 0.0109(19) -0.0046(16)
N12 0.040(2) 0.044(2) 0.041(2) 0.0101(19) 0.0106(19) -0.0091(18)
N13 0.033(2) 0.041(2) 0.035(2) -0.0094(17) 0.0076(17) -0.0003(16)
N14 0.029(2) 0.048(2) 0.035(2) -0.0120(18) 0.0030(17) -0.0062(17)
N15 0.037(2) 0.043(2) 0.036(2) -0.0001(18) -0.0047(18) 0.0037(18)
N16 0.032(2) 0.045(2) 0.037(2) -0.0047(18) -0.0048(17) 0.0062(17)
N17 0.036(2) 0.039(2) 0.040(2) -0.0073(17) 0.0003(18) -0.0027(17)
N18 0.035(2) 0.044(2) 0.041(2) 0.0115(18) 0.0042(18) 0.0067(17)
N19 0.034(2) 0.044(2) 0.036(2) 0.0146(17) 0.0076(17) -0.0047(17)
N20 0.034(2) 0.041(2) 0.037(2) 0.0049(17) 0.0005(17) -0.0104(17)
N21 0.044(2) 0.043(2) 0.041(3) 0.0015(19) 0.001(2) -0.014(2)
N22 0.038(2) 0.039(2) 0.041(2) 0.0122(18) 0.0082(19) 0.0083(17)
N23 0.043(2) 0.041(2) 0.039(2) 0.0045(18) -0.0018(19) -0.0075(19)
N24 0.060(3) 0.077(4) 0.052(3) -0.010(3) 0.017(3) -0.004(3)
N25 0.052(3) 0.058(3) 0.053(3) -0.013(2) 0.009(2) -0.003(2)
O1W 0.039(2) 0.040(2) 0.040(2) -0.0019(14) 0.0136(17) -0.0053(13)
O2W 0.0386(18) 0.0410(17) 0.0241(15) -0.0083(13) 0.0026(13) -0.0128(14)
O3W 0.0330(16) 0.0307(15) 0.0278(15) -0.0113(12) 0.0076(13) 0.0028(12)
O4W 0.054(2) 0.065(3) 0.047(2) 0.007(2) -0.0107(19) -0.023(2)
W1 0.03208(12) 0.03074(12) 0.03096(13) -0.00238(6) 0.00893(9) -0.00954(6)

loop_
_atom_type_symbol
_atom_type_description
_atom_type_scat_dispersion_real
_atom_type_scat_dispersion_imag
_atom_type_scat_source
C C 0.0033 0.0016 'International Tables Vol C Tables 4.2.6.8 and 6.1.1.4'
H H 0.0000 0.0000 'International Tables Vol C Tables 4.2.6.8 and 6.1.1.4'
N N 0.0061 0.0033 'International Tables Vol C Tables 4.2.6.8 and 6.1.1.4'
O O 0.0106 0.0060 'International Tables Vol C Tables 4.2.6.8 and 6.1.1.4'
Mn Mn 0.3368 0.7283 'International Tables Vol C Tables 4.2.6.8 and 6.1.1.4'
W W -0.8490 6.8722 'International Tables Vol C Tables 4.2.6.8 and 6.1.1.4'

loop_
_geom_angle_atom_site_label_1
_geom_angle_atom_site_label_2
_geom_angle_atom_site_label_3
_geom_angle
_geom_angle_site_symmetry_1
_geom_angle_site_symmetry_3
N1 C1 W1 179.2(5) . .
N2 C2 W1 177.0(4) . .
N3 C3 W1 179.2(5) . .
N4 C4 W1 179.1(5) . .
N5 C5 W1 179.3(5) . .
N6 C6 W1 178.0(5) . .
N7 C7 W1 178.4(4) . .
N8 C8 W1 179.2(4) . .
N9 C9 C10 176.4(7) . .
C9 C10 H10A 109.5 . .
C9 C10 H10B 109.5 . .
H10A C10 H10B 109.5 . .
C9 C10 H10C 109.5 . .
H10A C10 H10C 109.5 . .
H10B C10 H10C 109.5 . .
N10 C11 C12 122.6(5) . .
N10 C11 H11 118.7 . .
C12 C11 H11 118.7 . .
C13 C12 C11 118.4(5) . .
C13 C12 H12 120.8 . .
C11 C12 H12 120.8 . .
C14 C13 C12 120.2(5) . .
C14 C13 N11 124.4(5) . .
C12 C13 N11 115.4(5) . .
C13 C14 C15 118.0(5) . .
C13 C14 H14 121.0 . .
C15 C14 H14 121.0 . .
N10 C15 C14 122.9(5) . .
N10 C15 H15 118.6 . .
C14 C15 H15 118.6 . .
N13 C16 C17 123.6(5) . .
N13 C16 H16 118.2 . .
C17 C16 H16 118.2 . .
C18 C17 C16 118.4(5) . .
C18 C17 H17 120.8 . .
C16 C17 H17 120.8 . .
C19 C18 C17 119.7(5) . .
C19 C18 N12 117.7(5) . .
C17 C18 N12 122.6(5) . .
C18 C19 C20 118.6(5) . .
C18 C19 H19 120.7 . .
C20 C19 H19 120.7 . .
N13 C20 C19 123.0(5) . .
N13 C20 H20 118.5 . .
C19 C20 H20 118.5 . .
N14 C21 C22 124.1(5) . .
N14 C21 H21 118.0 . .
C22 C21 H21 118.0 . .
C23 C22 C21 117.4(5) . .
C23 C22 H22 121.3 . .
C21 C22 H22 121.3 . .
C22 C23 C24 119.7(5) . .
C22 C23 N15 124.6(5) . .
C24 C23 N15 115.8(4) . .
C25 C24 C23 118.7(5) . .
C25 C24 H24 120.7 . .
C23 C24 H24 120.7 . .
N14 C25 C24 122.3(5) . .
N14 C25 H25 118.9 . .
C24 C25 H25 118.9 . .
N16 C26 C27 121.5(5) . .
N16 C26 H26 119.2 . .
C27 C26 H26 119.2 . .
C28 C27 C26 119.2(5) . .
C28 C27 H27 120.4 . .
C26 C27 H27 120.4 . .
C29 C28 C27 119.5(5) . .
C29 C28 N17 124.9(5) . .
C27 C28 N17 115.6(5) . .
C30 C29 C28 117.7(5) . .
C30 C29 H29 121.1 . .
C28 C29 H29 121.1 . .
N16 C30 C29 124.1(5) . .
N16 C30 H30 118.0 . .
C29 C30 H30 118.0 . .
N19 C31 C32 123.2(5) . .
N19 C31 H31 118.4 . .
C32 C31 H31 118.4 . .
C33 C32 C31 117.8(5) . .
C33 C32 H32 121.1 . .
C31 C32 H32 121.1 . .
C32 C33 C34 120.1(5) . .
C32 C33 N18 123.0(5) . .
C34 C33 N18 116.9(4) . .
C35 C34 C33 117.2(5) . .
C35 C34 H34 121.4 . .
C33 C34 H34 121.4 . .
N19 C35 C34 124.9(5) . .
N19 C35 H35 117.6 . .
C34 C35 H35 117.6 . .
N20 C36 C37 123.6(5) . .
N20 C36 H36 118.2 . .
C37 C36 H36 118.2 . .
C38 C37 C36 116.9(5) . .
C38 C37 H37 121.5 . .
C36 C37 H37 121.5 . .
C37 C38 N21 123.3(5) . .
C37 C38 C39 119.3(5) . .
N21 C38 C39 117.4(5) . .
C40 C39 C38 117.5(5) . .
C40 C39 H39 121.3 . .
C38 C39 H39 121.3 . .
N20 C40 C39 124.9(6) . .
N20 C40 H40 117.6 . .
C39 C40 H40 117.6 . .
N23 C41 C42 123.6(5) . .
N23 C41 H41 118.2 . .
C42 C41 H41 118.2 . .
C43 C42 C41 118.6(6) . .
C43 C42 H42 120.7 . .
C41 C42 H42 120.7 . .
C42 C43 C44 119.4(5) . .
C42 C43 N22 124.7(5) . .
C44 C43 N22 115.9(5) . .
C43 C44 C45 117.6(5) . .
C43 C44 H44 121.2 . .
C45 C44 H44 121.2 . .
N23 C45 C44 122.9(5) . .
N23 C45 H45 118.6 . .
C44 C45 H45 118.6 . .
C47 C46 N24 128.3(7) . .
C47 C46 H46 115.9 . .
N24 C46 H46 115.9 . .
C46 C47 C48 114.8(8) . .
C46 C47 H47 122.6 . .
C48 C47 H47 122.6 . .
C47 C48 C49 119.6(7) . .
C47 C48 N25 122.4(7) . .
C49 C48 N25 117.6(6) . .
C50 C49 C48 122.2(7) . .
C50 C49 H49 118.9 . .
C48 C49 H49 118.9 . .
C49 C50 N24 119.4(7) . .
C49 C50 H50 120.3 . .
N24 C50 H50 120.3 . .
O2W Mn1 O3W 86.94(12) . .
O2W Mn1 O1W 88.03(14) . .
O3W Mn1 O1W 174.56(13) . .
O2W Mn1 N1 177.71(15) . .
O3W Mn1 N1 91.00(13) . .
O1W Mn1 N1 94.06(15) . .
O2W Mn1 N13 94.00(14) . 1_655
O3W Mn1 N13 91.92(14) . 1_655
O1W Mn1 N13 86.35(15) . 1_655
N1 Mn1 N13 87.06(15) . 1_655
O2W Mn1 N10 92.42(15) . .
O3W Mn1 N10 88.70(14) . .
O1W Mn1 N10 93.59(15) . .
N1 Mn1 N10 86.54(16) . .
N13 Mn1 N10 173.58(16) 1_655 .
N2 Mn2 N2 179.999(1) . 3_666
N2 Mn2 N9 95.02(14) . .
N2 Mn2 N9 84.98(14) 3_666 .
N2 Mn2 N9 84.99(14) . 3_666
N2 Mn2 N9 95.01(14) 3_666 3_666
N9 Mn2 N9 180.0(2) . 3_666
N2 Mn2 N14 89.68(15) . .
N2 Mn2 N14 90.32(15) 3_666 .
N9 Mn2 N14 90.79(16) . .
N9 Mn2 N14 89.21(16) 3_666 .
N2 Mn2 N14 90.32(15) . 3_666
N2 Mn2 N14 89.69(15) 3_666 3_666
N9 Mn2 N14 89.21(16) . 3_666
N9 Mn2 N14 90.79(16) 3_666 3_666
N14 Mn2 N14 180.0 . 3_666
C1 N1 Mn1 154.2(4) . .
C2 N2 Mn2 157.2(4) . .
C9 N9 Mn2 172.9(4) . .
C11 N10 C15 117.9(5) . .
C11 N10 Mn1 117.1(4) . .
C15 N10 Mn1 124.2(4) . .
N12 N11 C13 114.8(4) . .
N11 N12 C18 114.9(4) . .
C16 N13 C20 116.7(4) . .
C16 N13 Mn1 119.4(3) . 1_455
C20 N13 Mn1 123.2(3) . 1_455
C21 N14 C25 117.8(4) . .
C21 N14 Mn2 120.4(3) . .
C25 N14 Mn2 121.8(3) . .
N15 N15 C23 113.7(6) 3_766 .
C30 N16 C26 117.9(5) . .
N18 N17 C28 114.6(4) . .
N17 N18 C33 113.7(4) . .
C35 N19 C31 116.7(5) . .
C40 N20 C36 117.7(5) . .
N22 N21 C38 113.7(5) . .
N21 N22 C43 113.6(5) . .
C41 N23 C45 117.9(5) . .
C46 N24 C50 115.4(7) . .
N25 N25 C48 111.1(7) 3_567 .
Mn1 O1W H1X 109.6 . .
Mn1 O1W H1Y 109.5 . .
H1X O1W H1Y 109.5 . .
Mn1 O2W H2X 109.3 . .
Mn1 O2W H2Y 109.7 . .
H2X O2W H2Y 109.5 . .
Mn1 O3W H3X 109.7 . .
Mn1 O3W H3Y 109.3 . .
H3X O3W H3Y 109.5 . .
H4X O4W H4Y 109.8 . .
C1 W1 C4 93.38(19) . .
C1 W1 C5 142.32(17) . .
C4 W1 C5 76.46(18) . .
C1 W1 C6 90.9(2) . .
C4 W1 C6 145.73(19) . .
C5 W1 C6 79.50(19) . .
C1 W1 C2 146.53(18) . .
C4 W1 C2 98.97(17) . .
C5 W1 C2 71.10(15) . .
C6 W1 C2 95.91(18) . .
C1 W1 C7 75.07(18) . .
C4 W1 C7 142.52(18) . .
C5 W1 C7 133.02(18) . .
C6 W1 C7 71.16(18) . .
C2 W1 C7 76.26(17) . .
C1 W1 C8 76.91(19) . .
C4 W1 C8 71.35(17) . .
C5 W1 C8 130.46(17) . .
C6 W1 C8 142.38(17) . .
C2 W1 C8 77.83(17) . .
C7 W1 C8 71.32(17) . .
C1 W1 C3 71.3(2) . .
C4 W1 C3 74.48(18) . .
C5 W1 C3 71.00(18) . .
C6 W1 C3 74.80(18) . .
C2 W1 C3 142.02(18) . .
C7 W1 C3 131.03(18) . .
C8 W1 C3 131.12(18) . .

loop_
_geom_bond_atom_site_label_1
_geom_bond_atom_site_label_2
_geom_bond_distance
_geom_bond_site_symmetry_2
C1 N1 1.156(7) .
C1 W1 2.140(5) .
C2 N2 1.157(6) .
C2 W1 2.147(5) .
C3 N3 1.148(7) .
C3 W1 2.178(5) .
C4 N4 1.157(6) .
C4 W1 2.140(5) .
C5 N5 1.185(6) .
C5 W1 2.143(4) .
C6 N6 1.159(7) .
C6 W1 2.147(5) .
C7 N7 1.150(6) .
C7 W1 2.170(4) .
C8 N8 1.141(6) .
C8 W1 2.175(5) .
C9 N9 1.115(7) .
C9 C10 1.458(9) .
C10 H10A 0.9600 .
C10 H10B 0.9600 .
C10 H10C 0.9600 .
C11 N10 1.339(7) .
C11 C12 1.399(7) .
C11 H11 0.9300 .
C12 C13 1.386(7) .
C12 H12 0.9300 .
C13 C14 1.379(7) .
C13 N11 1.429(7) .
C14 C15 1.395(7) .
C14 H14 0.9300 .
C15 N10 1.360(7) .
C15 H15 0.9300 .
C16 N13 1.342(6) .
C16 C17 1.375(7) .
C16 H16 0.9300 .
C17 C18 1.373(7) .
C17 H17 0.9300 .
C18 C19 1.371(7) .
C18 N12 1.436(6) .
C19 C20 1.380(7) .
C19 H19 0.9300 .
C20 N13 1.354(6) .
C20 H20 0.9300 .
C21 N14 1.338(7) .
C21 C22 1.392(7) .
C21 H21 0.9300 .
C22 C23 1.383(7) .
C22 H22 0.9300 .
C23 C24 1.396(7) .
C23 N15 1.431(7) .
C24 C25 1.389(7) .
C24 H24 0.9300 .
C25 N14 1.351(6) .
C25 H25 0.9300 .
C26 N16 1.340(7) .
C26 C27 1.387(7) .
C26 H26 0.9300 .
C27 C28 1.381(7) .
C27 H27 0.9300 .
C28 C29 1.374(8) .
C28 N17 1.459(6) .
C29 C30 1.370(8) .
C29 H29 0.9300 .
C30 N16 1.340(7) .
C30 H30 0.9300 .
C31 N19 1.347(7) .
C31 C32 1.384(7) .
C31 H31 0.9300 .
C32 C33 1.384(7) .
C32 H32 0.9300 .
C33 C34 1.393(7) .
C33 N18 1.417(6) .
C34 C35 1.358(8) .
C34 H34 0.9300 .
C35 N19 1.345(7) .
C35 H35 0.9300 .
C36 N20 1.331(7) .
C36 C37 1.410(7) .
C36 H36 0.9300 .
C37 C38 1.395(7) .
C37 H37 0.9300 .
C38 N21 1.396(7) .
C38 C39 1.401(8) .
C39 C40 1.379(7) .
C39 H39 0.9300 .
C40 N20 1.312(7) .
C40 H40 0.9300 .
C41 N23 1.321(8) .
C41 C42 1.399(7) .
C41 H41 0.9300 .
C42 C43 1.370(8) .
C42 H42 0.9300 .
C43 C44 1.384(8) .
C43 N22 1.437(7) .
C44 C45 1.425(7) .
C44 H44 0.9300 .
C45 N23 1.327(7) .
C45 H45 0.9300 .
C46 C47 1.325(12) .
C46 N24 1.372(9) .
C46 H46 0.9300 .
C47 C48 1.373(11) .
C47 H47 0.9300 .
C48 C49 1.404(10) .
C48 N25 1.502(9) .
C49 C50 1.325(9) .
C49 H49 0.9300 .
C50 N24 1.380(8) .
C50 H50 0.9300 .
Mn1 O2W 2.144(3) .
Mn1 O3W 2.151(3) .
Mn1 O1W 2.174(4) .
Mn1 N1 2.219(4) .
Mn1 N13 2.331(4) 1_655
Mn1 N10 2.339(4) .
Mn2 N2 2.201(4) .
Mn2 N2 2.201(4) 3_666
Mn2 N9 2.256(4) .
Mn2 N9 2.256(4) 3_666
Mn2 N14 2.307(4) .
Mn2 N14 2.307(4) 3_666
N11 N12 1.240(6) .
N13 Mn1 2.331(4) 1_455
N15 N15 1.258(10) 3_766
N17 N18 1.214(6) .
N21 N22 1.259(7) .
N25 N25 1.288(11) 3_567
O1W H1X 0.9600 .
O1W H1Y 0.9600 .
O2W H2X 0.9600 .
O2W H2Y 0.9600 .
O3W H3X 0.9600 .
O3W H3Y 0.9600 .
O4W H4X 0.8501 .
O4W H4Y 0.8501 .

loop_
_geom_torsion_atom_site_label_1
_geom_torsion_atom_site_label_2
_geom_torsion_atom_site_label_3
_geom_torsion_atom_site_label_4
_geom_torsion
_geom_torsion_site_symmetry_1
_geom_torsion_site_symmetry_4
N10 C11 C12 C13 -2.2(7) . .
C11 C12 C13 C14 3.1(7) . .
C11 C12 C13 N11 -179.2(4) . .
C12 C13 C14 C15 -1.5(7) . .
N11 C13 C14 C15 -179.0(4) . .
C13 C14 C15 N10 -1.1(8) . .
N13 C16 C17 C18 -0.3(8) . .
C16 C17 C18 C19 1.9(7) . .
C16 C17 C18 N12 -179.7(4) . .
C17 C18 C19 C20 -2.4(7) . .
N12 C18 C19 C20 179.2(4) . .
C18 C19 C20 N13 1.2(8) . .
N14 C21 C22 C23 1.0(8) . .
C21 C22 C23 C24 1.3(8) . .
C21 C22 C23 N15 -179.4(5) . .
C22 C23 C24 C25 -2.2(8) . .
N15 C23 C24 C25 178.4(5) . .
C23 C24 C25 N14 0.9(8) . .
N16 C26 C27 C28 1.2(7) . .
C26 C27 C28 C29 -0.2(7) . .
C26 C27 C28 N17 -178.8(4) . .
C27 C28 C29 C30 -0.4(8) . .
N17 C28 C29 C30 178.1(5) . .
C28 C29 C30 N16 -0.1(8) . .
N19 C31 C32 C33 -0.2(7) . .
C31 C32 C33 C34 -2.2(7) . .
C31 C32 C33 N18 176.2(4) . .
C32 C33 C34 C35 3.3(7) . .
N18 C33 C34 C35 -175.3(4) . .
C33 C34 C35 N19 -2.1(7) . .
N20 C36 C37 C38 -0.6(7) . .
C36 C37 C38 N21 178.0(5) . .
C36 C37 C38 C39 -1.5(7) . .
C37 C38 C39 C40 2.9(7) . .
N21 C38 C39 C40 -176.6(5) . .
C38 C39 C40 N20 -2.5(8) . .
N23 C41 C42 C43 1.8(7) . .
C41 C42 C43 C44 -1.1(7) . .
C41 C42 C43 N22 175.9(4) . .
C42 C43 C44 C45 0.2(7) . .
N22 C43 C44 C45 -177.1(4) . .
C43 C44 C45 N23 0.3(7) . .
N24 C46 C47 C48 0.4(12) . .
C46 C47 C48 C49 3.4(11) . .
C46 C47 C48 N25 175.9(6) . .
C47 C48 C49 C50 -7.0(10) . .
N25 C48 C49 C50 -179.9(6) . .
C48 C49 C50 N24 6.4(9) . .
O3W Mn1 N1 C1 -17.3(9) . .
O1W Mn1 N1 C1 164.7(9) . .
N13 Mn1 N1 C1 -109.1(9) 1_655 .
N10 Mn1 N1 C1 71.4(9) . .
N9 Mn2 N2 C2 -173.7(10) . .
N9 Mn2 N2 C2 6.3(10) 3_666 .
N14 Mn2 N2 C2 -83.0(10) . .
N14 Mn2 N2 C2 97.0(10) 3_666 .
C12 C11 N10 C15 -0.4(7) . .
C12 C11 N10 Mn1 170.0(4) . .
C14 C15 N10 C11 2.1(7) . .
C14 C15 N10 Mn1 -167.6(4) . .
O2W Mn1 N10 C11 14.2(4) . .
O3W Mn1 N10 C11 -72.7(4) . .
O1W Mn1 N10 C11 102.4(4) . .
N1 Mn1 N10 C11 -163.7(4) . .
O2W Mn1 N10 C15 -176.1(4) . .
O3W Mn1 N10 C15 97.0(4) . .
O1W Mn1 N10 C15 -87.9(4) . .
N1 Mn1 N10 C15 6.0(4) . .
C14 C13 N11 N12 -18.7(7) . .
C12 C13 N11 N12 163.7(4) . .
C13 N11 N12 C18 179.0(4) . .
C19 C18 N12 N11 -167.8(5) . .
C17 C18 N12 N11 13.8(7) . .
C17 C16 N13 C20 -0.8(8) . .
C17 C16 N13 Mn1 169.4(4) . 1_455
C19 C20 N13 C16 0.3(8) . .
C19 C20 N13 Mn1 -169.4(4) . 1_455
C22 C21 N14 C25 -2.3(8) . .
C22 C21 N14 Mn2 174.8(4) . .
C24 C25 N14 C21 1.3(8) . .
C24 C25 N14 Mn2 -175.7(4) . .
N2 Mn2 N14 C21 34.1(4) . .
N2 Mn2 N14 C21 -145.9(4) 3_666 .
N9 Mn2 N14 C21 129.2(4) . .
N9 Mn2 N14 C21 -50.8(4) 3_666 .
N2 Mn2 N14 C25 -148.9(4) . .
N2 Mn2 N14 C25 31.1(4) 3_666 .
N9 Mn2 N14 C25 -53.9(4) . .
N9 Mn2 N14 C25 126.1(4) 3_666 .
C22 C23 N15 N15 7.2(9) . 3_766
C24 C23 N15 N15 -173.4(6) . 3_766
C29 C30 N16 C26 1.1(8) . .
C27 C26 N16 C30 -1.7(7) . .
C29 C28 N17 N18 8.7(7) . .
C27 C28 N17 N18 -172.8(4) . .
C28 N17 N18 C33 -176.8(4) . .
C32 C33 N18 N17 -9.2(7) . .
C34 C33 N18 N17 169.3(4) . .
C34 C35 N19 C31 -0.2(7) . .
C32 C31 N19 C35 1.4(7) . .
C39 C40 N20 C36 0.5(8) . .
C37 C36 N20 C40 1.1(7) . .
C37 C38 N21 N22 -23.2(7) . .
C39 C38 N21 N22 156.3(5) . .
C38 N21 N22 C43 -177.4(4) . .
C42 C43 N22 N21 24.4(7) . .
C44 C43 N22 N21 -158.5(5) . .
C42 C41 N23 C45 -1.4(8) . .
C44 C45 N23 C41 0.3(8) . .
C47 C46 N24 C50 -0.9(10) . .
C49 C50 N24 C46 -2.5(8) . .
C47 C48 N25 N25 25.9(10) . 3_567
C49 C48 N25 N25 -161.4(7) . 3_567
